data_2231826
loop_
_publ_author_name
'Vijayakumar, S.'
'Madhanraj, R.'
'Murugavel, S.'
'Selvakumar, R.'
'Bakthadoss, M.'

_publ_section_title
;
 (<i>Z</i>)-Methyl
 2-[(4-bromo-2-formylphenoxy)methyl]-3-<i>o</i>-tolylacrylate
;
_journal_coeditor_code BT5640
_journal_issue 10
_journal_name_full 'Acta Crystallographica Section E'
_journal_page_first o2690
_journal_paper_doi 10.1107/S1600536811037731
_journal_volume 67
_journal_year 2011
_chemical_formula_iupac 'C19 H17 Br O4'
_chemical_formula_moiety 'C19 H17 Br O4'
_chemical_formula_sum 'C19 H17 Br O4'
_chemical_formula_weight 389.24
_chemical_name_systematic
;
(<i>Z</i>)-Methyl 2-[(4-bromo-2-formylphenoxy)methyl]-3-<i>o</i>-tolylacrylate
;
_space_group_IT_number 2
_symmetry_cell_setting triclinic
_symmetry_space_group_name_Hall '-P 1'
_symmetry_space_group_name_H-M 'P -1'
_atom_sites_solution_hydrogens geom
_atom_sites_solution_primary direct
_atom_sites_solution_secondary difmap
_audit_creation_method SHELXL-97
_cell_angle_alpha 96.4660(10)
_cell_angle_beta 97.1850(10)
_cell_angle_gamma 106.546(2)
_cell_formula_units_Z 2
_cell_length_a 8.0114(2)
_cell_length_b 8.6138(2)
_cell_length_c 13.4827(4)
_cell_measurement_reflns_used 5491
_cell_measurement_temperature 293(2)
_cell_measurement_theta_max 30.8
_cell_measurement_theta_min 1.5
_cell_volume 874.08(4)
_computing_cell_refinement 'APEX2 and SAINT (Bruker, 2004)'
_computing_data_collection 'APEX2 (Bruker, 2004)'
_computing_data_reduction 'SAINT and XPREP (Bruker, 2004)'
_computing_molecular_graphics 'ORTEP-3 (Farrugia, 1997)'
_computing_publication_material 'SHELXL97 (Sheldrick, 2008) and PLATON (Spek, 2009)'
_computing_structure_refinement 'SHELXL97 (Sheldrick, 2008)'
_computing_structure_solution 'SHELXS97 (Sheldrick, 2008)'
_diffrn_ambient_temperature 293(2)
_diffrn_detector_area_resol_mean 10.0
_diffrn_measured_fraction_theta_full 1.000
_diffrn_measured_fraction_theta_max 0.991
_diffrn_measurement_device_type 'Bruker APEXII CCD'
_diffrn_measurement_method \w
_diffrn_radiation_monochromator graphite
_diffrn_radiation_source 'fine-focus sealed tube'
_diffrn_radiation_type MoK\a
_diffrn_radiation_wavelength 0.71073
_diffrn_reflns_av_R_equivalents 0.0254
_diffrn_reflns_av_sigmaI/netI 0.0331
_diffrn_reflns_limit_h_max 8
_diffrn_reflns_limit_h_min -11
_diffrn_reflns_limit_k_max 12
_diffrn_reflns_limit_k_min -9
_diffrn_reflns_limit_l_max 19
_diffrn_reflns_limit_l_min -19
_diffrn_reflns_number 21788
_diffrn_reflns_theta_full 25.00
_diffrn_reflns_theta_max 30.81
_diffrn_reflns_theta_min 2.50
_exptl_absorpt_coefficient_mu 2.370
_exptl_absorpt_correction_T_max 0.653
_exptl_absorpt_correction_T_min 0.547
_exptl_absorpt_correction_type multi-scan
_exptl_absorpt_process_details '(SADABS; Sheldrick, 1996)'
_exptl_crystal_colour Colourless
_exptl_crystal_density_diffrn 1.479
_exptl_crystal_density_method 'not measured'
_exptl_crystal_description Block
_exptl_crystal_F_000 396
_exptl_crystal_size_max 0.25
_exptl_crystal_size_mid 0.23
_exptl_crystal_size_min 0.18
_refine_diff_density_max 0.605
_refine_diff_density_min -0.608
_refine_ls_extinction_method none
_refine_ls_goodness_of_fit_ref 1.017
_refine_ls_hydrogen_treatment constr
_refine_ls_matrix_type full
_refine_ls_number_parameters 219
_refine_ls_number_reflns 5440
_refine_ls_number_restraints 0
_refine_ls_restrained_S_all 1.017
_refine_ls_R_factor_all 0.0985
_refine_ls_R_factor_gt 0.0428
_refine_ls_shift/su_max 0.000
_refine_ls_shift/su_mean 0.000
_refine_ls_structure_factor_coef Fsqd
_refine_ls_weighting_details 'calc w=1/[\s^2^(Fo^2^)+(0.0517P)^2^+0.2207P] where P=(Fo^2^+2Fc^2^)/3'
_refine_ls_weighting_scheme calc
_refine_ls_wR_factor_gt 0.1069
_refine_ls_wR_factor_ref 0.1251
_reflns_number_gt 2870
_reflns_number_total 5440
_reflns_threshold_expression I>2\s(I)
_cod_data_source_file bt5640.cif
_cod_data_source_block I
_cod_database_code 2231826
_cod_database_fobs_code 2231826

loop_
_symmetry_equiv_pos_as_xyz
'x, y, z'
'-x, -y, -z'

loop_
_atom_site_type_symbol
_atom_site_label
_atom_site_fract_x
_atom_site_fract_y
_atom_site_fract_z
_atom_site_U_iso_or_equiv
_atom_site_adp_type
_atom_site_calc_flag
_atom_site_refinement_flags
_atom_site_occupancy
_atom_site_symmetry_multiplicity
C C1 0.5938(3) 0.6570(2) 0.44131(14) 0.0451(4) Uani d . 1 1
C C2 0.6433(3) 0.7625(3) 0.53364(16) 0.0582(6) Uani d . 1 1
H H2 0.5581 0.7944 0.5644 0.070 Uiso calc R 1 1
C C3 0.8167(4) 0.8193(3) 0.57901(16) 0.0628(6) Uani d . 1 1
C C4 0.9439(3) 0.7725(3) 0.53421(17) 0.0620(6) Uani d . 1 1
H H4 1.0614 0.8124 0.5654 0.074 Uiso calc R 1 1
C C5 0.8989(3) 0.6674(3) 0.44374(16) 0.0522(5) Uani d . 1 1
H H5 0.9853 0.6360 0.4140 0.063 Uiso calc R 1 1
C C6 0.7237(2) 0.6087(2) 0.39719(14) 0.0419(4) Uani d . 1 1
C C7 0.7942(2) 0.4478(2) 0.26070(15) 0.0460(4) Uani d . 1 1
H H7A 0.8629 0.4046 0.3086 0.055 Uiso calc R 1 1
H H7B 0.8741 0.5375 0.2364 0.055 Uiso calc R 1 1
C C8 0.6943(3) 0.3164(2) 0.17415(15) 0.0462(4) Uani d . 1 1
C C9 0.6192(3) 0.1482(3) 0.19567(16) 0.0514(5) Uani d . 1 1
C C10 0.5959(4) -0.0215(3) 0.3216(2) 0.0829(8) Uani d . 1 1
H H10A 0.4703 -0.0646 0.3009 0.124 Uiso calc R 1 1
H H10B 0.6242 -0.0147 0.3936 0.124 Uiso calc R 1 1
H H10C 0.6521 -0.0925 0.2885 0.124 Uiso calc R 1 1
C C11 0.4093(3) 0.6015(3) 0.39152(18) 0.0588(6) Uani d . 1 1
H H11 0.3784 0.5237 0.3333 0.071 Uiso calc R 1 1
C C12 0.6729(3) 0.3375(3) 0.07702(15) 0.0494(5) Uani d . 1 1
H H12 0.6170 0.2431 0.0304 0.059 Uiso calc R 1 1
C C13 0.7263(2) 0.4903(3) 0.03471(15) 0.0490(5) Uani d . 1 1
C C14 0.7153(3) 0.6369(3) 0.08434(18) 0.0598(5) Uani d . 1 1
H H14 0.6751 0.6385 0.1461 0.072 Uiso calc R 1 1
C C15 0.7630(4) 0.7799(3) 0.0434(2) 0.0711(7) Uani d . 1 1
H H15 0.7554 0.8770 0.0775 0.085 Uiso calc R 1 1
C C16 0.8218(4) 0.7776(3) -0.0476(2) 0.0743(7) Uani d . 1 1
H H16 0.8566 0.8742 -0.0747 0.089 Uiso calc R 1 1
C C17 0.8297(3) 0.6337(3) -0.09913(18) 0.0651(6) Uani d . 1 1
H H17 0.8673 0.6340 -0.1617 0.078 Uiso calc R 1 1
C C18 0.7828(3) 0.4878(3) -0.06005(15) 0.0531(5) Uani d . 1 1
C C19 0.7942(3) 0.3325(3) -0.11804(17) 0.0655(6) Uani d . 1 1
H H19A 0.8274 0.3532 -0.1824 0.098 Uiso calc R 1 1
H H19B 0.6814 0.2499 -0.1283 0.098 Uiso calc R 1 1
H H19C 0.8810 0.2951 -0.0804 0.098 Uiso calc R 1 1
O O1 0.5339(3) 0.0321(2) 0.13521(13) 0.0794(5) Uani d . 1 1
O O2 0.6575(2) 0.13951(18) 0.29434(12) 0.0652(4) Uani d . 1 1
O O3 0.66638(17) 0.50451(17) 0.30849(10) 0.0497(3) Uani d . 1 1
O O4 0.2955(2) 0.6501(3) 0.42096(16) 0.0877(6) Uani d . 1 1
Br Br1 0.88459(5) 0.96282(4) 0.70416(2) 0.10598(18) Uani d . 1 1

loop_
_atom_site_aniso_label
_atom_site_aniso_U_11
_atom_site_aniso_U_22
_atom_site_aniso_U_33
_atom_site_aniso_U_12
_atom_site_aniso_U_13
_atom_site_aniso_U_23
C1 0.0500(11) 0.0487(11) 0.0443(10) 0.0191(9) 0.0157(9) 0.0186(8)
C2 0.0751(16) 0.0628(13) 0.0495(11) 0.0316(12) 0.0236(11) 0.0185(10)
C3 0.0861(18) 0.0606(13) 0.0405(10) 0.0204(12) 0.0117(11) 0.0069(9)
C4 0.0599(13) 0.0636(14) 0.0521(12) 0.0087(11) -0.0021(10) 0.0051(10)
C5 0.0449(11) 0.0578(12) 0.0510(11) 0.0123(10) 0.0073(9) 0.0060(9)
C6 0.0445(10) 0.0420(10) 0.0391(9) 0.0107(8) 0.0080(8) 0.0116(8)
C7 0.0394(10) 0.0467(10) 0.0528(11) 0.0139(8) 0.0105(8) 0.0051(8)
C8 0.0423(10) 0.0476(11) 0.0491(11) 0.0139(9) 0.0104(8) 0.0048(8)
C9 0.0536(12) 0.0490(11) 0.0504(11) 0.0142(10) 0.0107(9) 0.0035(9)
C10 0.106(2) 0.0545(14) 0.0797(18) 0.0085(14) 0.0066(15) 0.0254(13)
C11 0.0498(12) 0.0710(14) 0.0669(14) 0.0253(11) 0.0187(11) 0.0282(12)
C12 0.0434(10) 0.0529(12) 0.0499(11) 0.0135(9) 0.0078(9) 0.0027(9)
C13 0.0396(10) 0.0567(12) 0.0482(11) 0.0134(9) 0.0021(8) 0.0073(9)
C14 0.0595(13) 0.0647(14) 0.0619(13) 0.0268(11) 0.0123(11) 0.0137(11)
C15 0.0777(16) 0.0630(15) 0.0803(18) 0.0342(13) 0.0083(14) 0.0139(13)
C16 0.0793(17) 0.0678(16) 0.0757(17) 0.0188(14) 0.0051(14) 0.0284(14)
C17 0.0607(14) 0.0744(16) 0.0530(13) 0.0085(12) 0.0033(10) 0.0187(12)
C18 0.0398(10) 0.0650(13) 0.0457(11) 0.0067(10) -0.0025(8) 0.0072(10)
C19 0.0609(14) 0.0723(15) 0.0493(12) 0.0043(12) 0.0074(10) -0.0049(11)
O1 0.1097(14) 0.0511(9) 0.0574(9) 0.0001(9) 0.0075(9) -0.0037(8)
O2 0.0781(11) 0.0482(9) 0.0593(9) 0.0066(8) -0.0001(8) 0.0129(7)
O3 0.0386(7) 0.0575(8) 0.0496(8) 0.0131(6) 0.0068(6) -0.0009(6)
O4 0.0632(11) 0.1185(16) 0.1058(15) 0.0513(11) 0.0325(10) 0.0350(12)
Br1 0.1485(4) 0.1068(3) 0.05066(17) 0.0334(2) 0.00845(17) -0.01403(15)

loop_
_atom_type_symbol
_atom_type_description
_atom_type_scat_dispersion_real
_atom_type_scat_dispersion_imag
_atom_type_scat_source
C C 0.0033 0.0016 'International Tables Vol C Tables 4.2.6.8 and 6.1.1.4'
H H 0.0000 0.0000 'International Tables Vol C Tables 4.2.6.8 and 6.1.1.4'
O O 0.0106 0.0060 'International Tables Vol C Tables 4.2.6.8 and 6.1.1.4'
Br Br -0.2901 2.4595 'International Tables Vol C Tables 4.2.6.8 and 6.1.1.4'

loop_
_geom_angle_atom_site_label_1
_geom_angle_atom_site_label_2
_geom_angle_atom_site_label_3
_geom_angle
C2 C1 C6 118.86(19)
C2 C1 C11 119.93(19)
C6 C1 C11 121.20(19)
C3 C2 C1 120.2(2)
C3 C2 H2 119.9
C1 C2 H2 119.9
C2 C3 C4 120.4(2)
C2 C3 Br1 120.44(18)
C4 C3 Br1 119.17(19)
C5 C4 C3 120.6(2)
C5 C4 H4 119.7
C3 C4 H4 119.7
C4 C5 C6 119.5(2)
C4 C5 H5 120.2
C6 C5 H5 120.2
O3 C6 C5 123.87(17)
O3 C6 C1 115.80(17)
C5 C6 C1 120.33(18)
O3 C7 C8 107.34(15)
O3 C7 H7A 110.2
C8 C7 H7A 110.2
O3 C7 H7B 110.2
C8 C7 H7B 110.2
H7A C7 H7B 108.5
C12 C8 C9 116.79(19)
C12 C8 C7 124.91(19)
C9 C8 C7 118.25(18)
O1 C9 O2 122.5(2)
O1 C9 C8 125.9(2)
O2 C9 C8 111.64(18)
O2 C10 H10A 109.5
O2 C10 H10B 109.5
H10A C10 H10B 109.5
O2 C10 H10C 109.5
H10A C10 H10C 109.5
H10B C10 H10C 109.5
O4 C11 C1 124.1(2)
O4 C11 H11 117.9
C1 C11 H11 117.9
C8 C12 C13 128.39(19)
C8 C12 H12 115.8
C13 C12 H12 115.8
C14 C13 C18 119.1(2)
C14 C13 C12 121.34(19)
C18 C13 C12 119.46(19)
C15 C14 C13 121.1(2)
C15 C14 H14 119.4
C13 C14 H14 119.4
C16 C15 C14 119.5(2)
C16 C15 H15 120.2
C14 C15 H15 120.2
C15 C16 C17 120.4(2)
C15 C16 H16 119.8
C17 C16 H16 119.8
C16 C17 C18 121.5(2)
C16 C17 H17 119.2
C18 C17 H17 119.2
C17 C18 C13 118.2(2)
C17 C18 C19 120.2(2)
C13 C18 C19 121.5(2)
C18 C19 H19A 109.5
C18 C19 H19B 109.5
H19A C19 H19B 109.5
C18 C19 H19C 109.5
H19A C19 H19C 109.5
H19B C19 H19C 109.5
C9 O2 C10 115.46(19)
C6 O3 C7 118.17(15)

loop_
_geom_bond_atom_site_label_1
_geom_bond_atom_site_label_2
_geom_bond_distance
C1 C2 1.396(3)
C1 C6 1.398(3)
C1 C11 1.464(3)
C2 C3 1.370(3)
C2 H2 0.9300
C3 C4 1.378(3)
C3 Br1 1.895(2)
C4 C5 1.376(3)
C4 H4 0.9300
C5 C6 1.387(3)
C5 H5 0.9300
C6 O3 1.354(2)
C7 O3 1.443(2)
C7 C8 1.496(3)
C7 H7A 0.9700
C7 H7B 0.9700
C8 C12 1.339(3)
C8 C9 1.478(3)
C9 O1 1.191(3)
C9 O2 1.343(3)
C10 O2 1.440(3)
C10 H10A 0.9600
C10 H10B 0.9600
C10 H10C 0.9600
C11 O4 1.197(3)
C11 H11 0.9300
C12 C13 1.466(3)
C12 H12 0.9300
C13 C14 1.392(3)
C13 C18 1.408(3)
C14 C15 1.380(3)
C14 H14 0.9300
C15 C16 1.369(4)
C15 H15 0.9300
C16 C17 1.373(4)
C16 H16 0.9300
C17 C18 1.389(3)
C17 H17 0.9300
C18 C19 1.504(3)
C19 H19A 0.9600
C19 H19B 0.9600
C19 H19C 0.9600

loop_
_geom_hbond_atom_site_label_D
_geom_hbond_atom_site_label_H
_geom_hbond_atom_site_label_A
_geom_hbond_site_symmetry_A
_geom_hbond_distance_DH
_geom_hbond_distance_HA
_geom_hbond_distance_DA
_geom_hbond_angle_DHA
C14 H14 O3 1 0.93 2.59 3.377(3) 143
C19 H19B O1 2_655 0.96 2.53 3.436(3) 157
C5 H5 O4 1_655 0.93 2.44 3.273(3) 149
C19 H19C Cg 2_765 0.96 2.74 3.580(3) 147

loop_
_geom_torsion_atom_site_label_1
_geom_torsion_atom_site_label_2
_geom_torsion_atom_site_label_3
_geom_torsion_atom_site_label_4
_geom_torsion
C6 C1 C2 C3 1.0(3)
C11 C1 C2 C3 -177.82(19)
C1 C2 C3 C4 -0.2(3)
C1 C2 C3 Br1 179.89(15)
C2 C3 C4 C5 -0.5(4)
Br1 C3 C4 C5 179.47(17)
C3 C4 C5 C6 0.3(3)
C4 C5 C6 O3 -179.72(19)
C4 C5 C6 C1 0.5(3)
C2 C1 C6 O3 179.09(17)
C11 C1 C6 O3 -2.1(3)
C2 C1 C6 C5 -1.2(3)
C11 C1 C6 C5 177.62(19)
O3 C7 C8 C12 100.2(2)
O3 C7 C8 C9 -82.5(2)
C12 C8 C9 O1 -4.1(3)
C7 C8 C9 O1 178.4(2)
C12 C8 C9 O2 176.27(18)
C7 C8 C9 O2 -1.2(3)
C2 C1 C11 O4 5.7(3)
C6 C1 C11 O4 -173.0(2)
C9 C8 C12 C13 177.09(19)
C7 C8 C12 C13 -5.6(3)
C8 C12 C13 C14 -37.2(3)
C8 C12 C13 C18 145.6(2)
C18 C13 C14 C15 -1.7(3)
C12 C13 C14 C15 -179.0(2)
C13 C14 C15 C16 0.2(4)
C14 C15 C16 C17 1.4(4)
C15 C16 C17 C18 -1.5(4)
C16 C17 C18 C13 0.0(3)
C16 C17 C18 C19 -179.6(2)
C14 C13 C18 C17 1.5(3)
C12 C13 C18 C17 178.89(19)
C14 C13 C18 C19 -178.89(19)
C12 C13 C18 C19 -1.5(3)
O1 C9 O2 C10 2.9(3)
C8 C9 O2 C10 -177.5(2)
C5 C6 O3 C7 1.6(3)
C1 C6 O3 C7 -178.66(16)
C8 C7 O3 C6 171.39(15)

loop_
_cod_related_entry_id
_cod_related_entry_database
_cod_related_entry_code
1 ChemSpider 30657010
